data_1504784
loop_
_publ_author_name
'Yeo, Hyoung Min'
'Ryu, Byung Ju'
'Nam, Kye Chun'

_publ_section_title
;
 A novel fluoride ion colorimetric chemosensor.
;
_journal_issue 14
_journal_name_full 'Organic letters'
_journal_page_first 2931
_journal_page_last 2934
_journal_paper_doi 10.1021/ol801153d
_journal_volume 10
_journal_year 2008
_chemical_formula_sum 'C50 H43 Cl2 N P2'
_chemical_formula_weight 790.69
_chemical_name_systematic
;
 ?
;
_space_group_IT_number 2
_symmetry_cell_setting triclinic
_symmetry_space_group_name_Hall '-P 1'
_symmetry_space_group_name_H-M 'P -1'
_atom_sites_solution_hydrogens geom
_atom_sites_solution_primary direct
_atom_sites_solution_secondary difmap
_audit_creation_method SHELXL-97
_cell_angle_alpha 108.221(2)
_cell_angle_beta 98.803(3)
_cell_angle_gamma 93.853(2)
_cell_formula_units_Z 2
_cell_length_a 11.2692(11)
_cell_length_b 13.1613(13)
_cell_length_c 14.7442(14)
_cell_measurement_reflns_used 2094
_cell_measurement_temperature 173(2)
_cell_measurement_theta_max 26.69
_cell_measurement_theta_min 2.54
_cell_volume 2037.2(3)
_computing_cell_refinement 'Bruker SMART'
_computing_data_collection 'Bruker SMART'
_computing_data_reduction 'Bruker SAINT'
_computing_molecular_graphics 'Bruker SHELXTL'
_computing_publication_material 'Bruker SHELXTL'
_computing_structure_refinement 'SHELXL-97 (Sheldrick, 1997)'
_computing_structure_solution 'SHELXS-97 (Sheldrick, 1990)'
_diffrn_ambient_temperature 173(2)
_diffrn_measured_fraction_theta_full 0.986
_diffrn_measured_fraction_theta_max 0.986
_diffrn_measurement_device_type 'CCD area detector'
_diffrn_measurement_method 'phi and omega scans'
_diffrn_radiation_monochromator graphite
_diffrn_radiation_source 'fine-focus sealed tube'
_diffrn_radiation_type MoK\a
_diffrn_radiation_wavelength 0.71073
_diffrn_reflns_av_R_equivalents 0.0677
_diffrn_reflns_av_sigmaI/netI 0.1721
_diffrn_reflns_limit_h_max 15
_diffrn_reflns_limit_h_min -9
_diffrn_reflns_limit_k_max 17
_diffrn_reflns_limit_k_min -17
_diffrn_reflns_limit_l_max 16
_diffrn_reflns_limit_l_min -19
_diffrn_reflns_number 14805
_diffrn_reflns_theta_full 28.31
_diffrn_reflns_theta_max 28.31
_diffrn_reflns_theta_min 1.48
_exptl_absorpt_coefficient_mu 0.275
_exptl_absorpt_correction_type none
_exptl_crystal_colour colorless
_exptl_crystal_density_diffrn 1.289
_exptl_crystal_density_method 'not measured'
_exptl_crystal_description block
_exptl_crystal_F_000 828
_exptl_crystal_size_max 0.53
_exptl_crystal_size_mid 0.15
_exptl_crystal_size_min 0.11
_refine_diff_density_max 0.556
_refine_diff_density_min -0.384
_refine_diff_density_rms 0.079
_refine_ls_extinction_method none
_refine_ls_goodness_of_fit_ref 0.947
_refine_ls_hydrogen_treatment mixed
_refine_ls_matrix_type full
_refine_ls_number_parameters 509
_refine_ls_number_reflns 9996
_refine_ls_number_restraints 0
_refine_ls_restrained_S_all 0.947
_refine_ls_R_factor_all 0.1660
_refine_ls_R_factor_gt 0.0718
_refine_ls_shift/su_max 0.000
_refine_ls_shift/su_mean 0.000
_refine_ls_structure_factor_coef Fsqd
_refine_ls_weighting_details 'calc w=1/[\s^2^(Fo^2^)+(0.0353P)^2^+0.4348P] where P=(Fo^2^+2Fc^2^)/3'
_refine_ls_weighting_scheme calc
_refine_ls_wR_factor_gt 0.1133
_refine_ls_wR_factor_ref 0.1519
_reflns_number_gt 4747
_reflns_number_total 9996
_reflns_threshold_expression >2sigma(I)
_cod_data_source_file ol801153d-file005.cif
_cod_data_source_block jnnu4m
_cod_depositor_comments
;
The following automatic conversions were performed:

'_symmetry_cell_setting' value 'Triclinic' changed to 'triclinic'
according to /home/saulius/struct/CIF-dictionaries/cif_core.dic
dictionary named 'cif_core.dic' version 2.4.1 from 2010-06-29.

Automatic conversion script
Id: cif_fix_values 1715 2011-07-08 13:25:40Z adriana 
;
_cod_database_code 1504784

loop_
_symmetry_equiv_pos_as_xyz
'x, y, z'
'-x, -y, -z'

loop_
_atom_site_label
_atom_site_type_symbol
_atom_site_fract_x
_atom_site_fract_y
_atom_site_fract_z
_atom_site_U_iso_or_equiv
_atom_site_adp_type
_atom_site_occupancy
_atom_site_symmetry_multiplicity
_atom_site_calc_flag
_atom_site_refinement_flags
P1 P 0.67257(9) 0.41917(8) 0.14545(7) 0.0195(2) Uani 1 1 d .
P2 P 0.88644(9) 0.05921(8) 0.26908(7) 0.0195(2) Uani 1 1 d .
Cl1 Cl 0.03516(9) 0.33619(8) 0.19118(7) 0.0276(2) Uani 1 1 d .
C10 C 0.8316(3) 0.3811(3) 0.4128(3) 0.0185(8) Uani 1 1 d .
C18 C 0.6400(4) 0.3068(3) 0.0344(3) 0.0221(9) Uani 1 1 d .
C5 C 0.8562(3) 0.4501(3) 0.5122(3) 0.0196(8) Uani 1 1 d .
C43 C 0.7951(4) -0.0263(3) 0.3119(3) 0.0230(9) Uani 1 1 d .
C30 C 0.8415(4) 0.1918(3) 0.2923(3) 0.0190(9) Uani 1 1 d .
H30A H 0.882(3) 0.217(3) 0.257(3) 0.023 Uiso 1 1 d .
H30B H 0.755(3) 0.177(3) 0.268(2) 0.023 Uiso 1 1 d .
C12 C 0.7731(4) 0.5165(3) 0.1237(3) 0.0222(9) Uani 1 1 d .
C37 C 1.0448(3) 0.0604(3) 0.3126(3) 0.0235(9) Uani 1 1 d .
C3 C 0.7816(4) 0.5995(3) 0.4699(3) 0.0253(9) Uani 1 1 d .
H3 H 0.7662 0.6726 0.4876 0.030 Uiso 1 1 calc R
C6 C 0.9070(3) 0.4125(3) 0.5872(3) 0.0246(9) Uani 1 1 d .
H6 H 0.9237 0.4599 0.6524 0.029 Uiso 1 1 calc R
C8 C 0.9102(3) 0.2406(3) 0.4707(3) 0.0249(9) Uani 1 1 d .
H8 H 0.9295 0.1689 0.4577 0.030 Uiso 1 1 calc R
C1 C 0.7761(3) 0.4276(3) 0.3418(3) 0.0184(8) Uani 1 1 d .
C4 C 0.8315(4) 0.5581(3) 0.5379(3) 0.0259(9) Uani 1 1 d .
H4 H 0.8503 0.6025 0.6041 0.031 Uiso 1 1 calc R
C2 C 0.7531(4) 0.5322(3) 0.3724(3) 0.0233(9) Uani 1 1 d .
H2 H 0.7157 0.5612 0.3253 0.028 Uiso 1 1 calc R
C7 C 0.9324(4) 0.3094(3) 0.5673(3) 0.0276(10) Uani 1 1 d .
H7 H 0.9650 0.2840 0.6184 0.033 Uiso 1 1 calc R
C48 C 0.8129(4) -0.1357(3) 0.2863(3) 0.0279(10) Uani 1 1 d .
H48 H 0.8744 -0.1612 0.2506 0.034 Uiso 1 1 calc R
C24 C 0.5364(3) 0.4710(3) 0.1775(3) 0.0227(9) Uani 1 1 d .
C9 C 0.8621(3) 0.2722(3) 0.3946(3) 0.0187(8) Uani 1 1 d .
C36 C 0.7404(4) -0.0010(3) 0.0888(3) 0.0312(10) Uani 1 1 d .
H36 H 0.6835 0.0395 0.1212 0.037 Uiso 1 1 calc R
C13 C 0.8873(4) 0.5519(3) 0.1800(3) 0.0269(10) Uani 1 1 d .
H13 H 0.9099 0.5312 0.2358 0.032 Uiso 1 1 calc R
C31 C 0.8555(4) -0.0013(3) 0.1399(3) 0.0234(9) Uani 1 1 d .
C19 C 0.7365(4) 0.2591(4) -0.0018(3) 0.0361(11) Uani 1 1 d .
H19 H 0.8169 0.2870 0.0315 0.043 Uiso 1 1 calc R
C45 C 0.6294(4) -0.0632(4) 0.3855(3) 0.0328(11) Uani 1 1 d .
H45 H 0.5647 -0.0395 0.4180 0.039 Uiso 1 1 calc R
C29 C 0.4543(4) 0.4068(3) 0.2053(3) 0.0294(10) Uani 1 1 d .
H29 H 0.4698 0.3364 0.2040 0.035 Uiso 1 1 calc R
C25 C 0.5119(4) 0.5735(3) 0.1783(3) 0.0297(10) Uani 1 1 d .
H25 H 0.5659 0.6168 0.1579 0.036 Uiso 1 1 calc R
C38 C 1.1258(4) 0.1313(4) 0.2926(3) 0.0337(11) Uani 1 1 d .
H38 H 1.0969 0.1808 0.2620 0.040 Uiso 1 1 calc R
C44 C 0.7034(4) 0.0093(3) 0.3610(3) 0.0282(10) Uani 1 1 d .
H44 H 0.6906 0.0831 0.3782 0.034 Uiso 1 1 calc R
C35 C 0.7095(5) -0.0602(3) -0.0095(3) 0.0396(12) Uani 1 1 d .
H35 H 0.6318 -0.0596 -0.0447 0.048 Uiso 1 1 calc R
C34 C 0.7915(5) -0.1193(4) -0.0554(3) 0.0431(13) Uani 1 1 d .
H34 H 0.7690 -0.1618 -0.1220 0.052 Uiso 1 1 calc R
C23 C 0.5229(4) 0.2649(3) -0.0147(3) 0.0319(10) Uani 1 1 d .
H23 H 0.4557 0.2960 0.0097 0.038 Uiso 1 1 calc R
C32 C 0.9384(4) -0.0596(3) 0.0919(3) 0.0331(11) Uani 1 1 d .
H32 H 1.0170 -0.0596 0.1262 0.040 Uiso 1 1 calc R
C22 C 0.5047(5) 0.1768(4) -0.1001(3) 0.0397(12) Uani 1 1 d .
H22 H 0.4247 0.1492 -0.1347 0.048 Uiso 1 1 calc R
C15 C 0.9373(4) 0.6481(4) 0.0741(3) 0.0383(12) Uani 1 1 d .
H15 H 0.9942 0.6918 0.0565 0.046 Uiso 1 1 calc R
C42 C 1.0883(4) -0.0097(4) 0.3596(3) 0.0369(11) Uani 1 1 d .
H42 H 1.0337 -0.0564 0.3760 0.044 Uiso 1 1 calc R
C47 C 0.7411(4) -0.2053(3) 0.3133(3) 0.0383(12) Uani 1 1 d .
H47 H 0.7546 -0.2788 0.2977 0.046 Uiso 1 1 calc R
C17 C 0.7415(4) 0.5485(3) 0.0425(3) 0.0359(11) Uani 1 1 d .
H17 H 0.6633 0.5244 0.0033 0.043 Uiso 1 1 calc R
C16 C 0.8221(4) 0.6145(4) 0.0185(3) 0.0425(13) Uani 1 1 d .
H16 H 0.7989 0.6370 -0.0362 0.051 Uiso 1 1 calc R
C46 C 0.6502(4) -0.1698(4) 0.3624(3) 0.0385(12) Uani 1 1 d .
H46 H 0.6011 -0.2188 0.3808 0.046 Uiso 1 1 calc R
C20 C 0.7168(5) 0.1711(4) -0.0862(3) 0.0439(13) Uani 1 1 d .
H20 H 0.7835 0.1392 -0.1107 0.053 Uiso 1 1 calc R
C40 C 1.2919(4) 0.0578(4) 0.3617(3) 0.0446(13) Uani 1 1 d .
H40 H 1.3764 0.0558 0.3777 0.054 Uiso 1 1 calc R
C41 C 1.2116(4) -0.0109(4) 0.3824(3) 0.0463(13) Uani 1 1 d .
H41 H 1.2413 -0.0602 0.4130 0.056 Uiso 1 1 calc R
C49 C 0.5765(5) 0.2671(4) 0.5109(4) 0.0474(14) Uani 1 1 d .
C14 C 0.9685(4) 0.6174(3) 0.1552(3) 0.0350(11) Uani 1 1 d .
H14 H 1.0467 0.6416 0.1943 0.042 Uiso 1 1 calc R
C27 C 0.3286(4) 0.5489(4) 0.2367(3) 0.0424(12) Uani 1 1 d .
H27 H 0.2576 0.5758 0.2575 0.051 Uiso 1 1 calc R
C21 C 0.6004(5) 0.1298(4) -0.1345(3) 0.0406(12) Uani 1 1 d .
H21 H 0.5868 0.0687 -0.1918 0.049 Uiso 1 1 calc R
C33 C 0.9065(5) -0.1179(4) -0.0062(3) 0.0441(13) Uani 1 1 d .
H33 H 0.9636 -0.1569 -0.0395 0.053 Uiso 1 1 calc R
C28 C 0.3516(4) 0.4458(4) 0.2344(3) 0.0400(12) Uani 1 1 d .
H28 H 0.2959 0.4021 0.2530 0.048 Uiso 1 1 calc R
C39 C 1.2495(4) 0.1294(4) 0.3177(3) 0.0402(12) Uani 1 1 d .
H39 H 1.3051 0.1779 0.3043 0.048 Uiso 1 1 calc R
C26 C 0.4083(4) 0.6123(4) 0.2090(3) 0.0407(12) Uani 1 1 d .
H26 H 0.3924 0.6828 0.2110 0.049 Uiso 1 1 calc R
C50 C 0.5390(5) 0.3518(4) 0.4745(4) 0.0539(14) Uani 1 1 d .
H50A H 0.5345 0.3284 0.4040 0.081 Uiso 1 1 calc R
H50B H 0.5977 0.4165 0.5053 0.081 Uiso 1 1 calc R
H50C H 0.4592 0.3680 0.4896 0.081 Uiso 1 1 calc R
N1 N 0.6031(5) 0.1994(4) 0.5392(3) 0.0658(14) Uani 1 1 d .
C11 C 0.7441(4) 0.3635(3) 0.2343(3) 0.0191(8) Uani 1 1 d .
H11A H 0.685(3) 0.303(3) 0.226(2) 0.023 Uiso 1 1 d .
H11B H 0.812(3) 0.343(3) 0.208(3) 0.023 Uiso 1 1 d .
Cl2 Cl 0.52815(9) 0.15789(8) 0.23363(8) 0.0318(3) Uani 1 1 d .

loop_
_atom_site_aniso_label
_atom_site_aniso_U_11
_atom_site_aniso_U_22
_atom_site_aniso_U_33
_atom_site_aniso_U_23
_atom_site_aniso_U_13
_atom_site_aniso_U_12
P1 0.0212(6) 0.0180(5) 0.0197(5) 0.0070(4) 0.0027(4) 0.0034(5)
P2 0.0223(6) 0.0171(5) 0.0197(5) 0.0061(4) 0.0050(5) 0.0051(5)
Cl1 0.0277(6) 0.0259(5) 0.0291(6) 0.0066(5) 0.0091(5) 0.0048(5)
C10 0.0168(19) 0.0200(19) 0.0170(19) 0.0041(16) 0.0025(16) 0.0014(17)
C18 0.029(2) 0.021(2) 0.0165(19) 0.0069(17) 0.0032(17) 0.0037(19)
C5 0.018(2) 0.0176(19) 0.021(2) 0.0041(16) 0.0034(17) -0.0050(17)
C43 0.027(2) 0.021(2) 0.022(2) 0.0088(17) 0.0037(18) 0.0049(19)
C30 0.018(2) 0.020(2) 0.018(2) 0.0058(17) 0.0023(17) 0.0044(18)
C12 0.025(2) 0.018(2) 0.024(2) 0.0075(17) 0.0068(18) 0.0019(18)
C37 0.020(2) 0.029(2) 0.022(2) 0.0075(18) 0.0033(17) 0.0106(19)
C3 0.032(2) 0.0141(19) 0.026(2) 0.0007(17) 0.0085(19) 0.0013(19)
C6 0.025(2) 0.027(2) 0.017(2) 0.0017(17) 0.0027(17) 0.0014(19)
C8 0.028(2) 0.023(2) 0.022(2) 0.0062(18) 0.0039(18) 0.0064(19)
C1 0.0151(19) 0.0180(19) 0.0192(19) 0.0028(16) 0.0034(16) -0.0030(16)
C4 0.029(2) 0.027(2) 0.019(2) 0.0017(18) 0.0077(18) 0.002(2)
C2 0.028(2) 0.021(2) 0.022(2) 0.0098(17) 0.0004(18) 0.0029(19)
C7 0.032(2) 0.032(2) 0.018(2) 0.0101(18) -0.0026(18) 0.004(2)
C48 0.033(2) 0.022(2) 0.030(2) 0.0073(19) 0.012(2) 0.010(2)
C24 0.021(2) 0.025(2) 0.020(2) 0.0063(18) -0.0021(17) 0.0062(18)
C9 0.018(2) 0.0177(19) 0.0187(19) 0.0044(16) 0.0023(16) 0.0004(17)
C36 0.035(3) 0.030(2) 0.024(2) 0.0043(19) 0.003(2) 0.001(2)
C13 0.026(2) 0.027(2) 0.029(2) 0.0133(19) 0.0026(19) 0.000(2)
C31 0.031(2) 0.019(2) 0.020(2) 0.0047(17) 0.0076(18) 0.0015(18)
C19 0.032(3) 0.038(3) 0.031(2) 0.002(2) 0.003(2) 0.008(2)
C45 0.030(3) 0.038(3) 0.033(2) 0.012(2) 0.012(2) 0.006(2)
C29 0.025(2) 0.031(2) 0.036(2) 0.015(2) 0.007(2) 0.005(2)
C25 0.024(2) 0.031(2) 0.032(2) 0.011(2) 0.000(2) 0.001(2)
C38 0.030(2) 0.046(3) 0.027(2) 0.015(2) 0.006(2) 0.008(2)
C44 0.034(2) 0.024(2) 0.028(2) 0.0099(19) 0.006(2) 0.005(2)
C35 0.050(3) 0.036(3) 0.026(2) 0.008(2) -0.004(2) -0.007(3)
C34 0.074(4) 0.031(3) 0.017(2) 0.001(2) 0.009(2) -0.011(3)
C23 0.033(3) 0.033(2) 0.028(2) 0.010(2) 0.006(2) -0.002(2)
C32 0.041(3) 0.028(2) 0.030(2) 0.008(2) 0.009(2) 0.005(2)
C22 0.046(3) 0.032(3) 0.032(3) 0.006(2) -0.005(2) -0.012(2)
C15 0.035(3) 0.037(3) 0.047(3) 0.017(2) 0.017(2) -0.006(2)
C42 0.035(3) 0.035(3) 0.041(3) 0.018(2) -0.003(2) 0.007(2)
C47 0.054(3) 0.021(2) 0.043(3) 0.013(2) 0.014(3) 0.003(2)
C17 0.035(3) 0.038(3) 0.032(2) 0.017(2) -0.007(2) -0.009(2)
C16 0.057(3) 0.041(3) 0.034(3) 0.026(2) 0.001(2) -0.015(3)
C46 0.045(3) 0.038(3) 0.036(3) 0.018(2) 0.009(2) -0.009(2)
C20 0.052(3) 0.040(3) 0.035(3) 0.001(2) 0.010(2) 0.021(3)
C40 0.026(3) 0.066(4) 0.038(3) 0.010(3) 0.001(2) 0.017(3)
C41 0.042(3) 0.054(3) 0.045(3) 0.024(3) -0.006(3) 0.017(3)
C49 0.039(3) 0.043(3) 0.054(3) 0.001(3) 0.022(3) 0.001(3)
C14 0.025(2) 0.033(3) 0.046(3) 0.016(2) 0.000(2) -0.001(2)
C27 0.026(3) 0.052(3) 0.050(3) 0.014(3) 0.010(2) 0.017(2)
C21 0.062(4) 0.027(2) 0.027(2) 0.003(2) 0.005(2) 0.003(3)
C33 0.060(4) 0.034(3) 0.038(3) 0.003(2) 0.025(3) 0.010(3)
C28 0.033(3) 0.051(3) 0.043(3) 0.022(3) 0.012(2) 0.007(2)
C39 0.023(2) 0.062(3) 0.034(3) 0.015(3) 0.005(2) 0.003(2)
C26 0.038(3) 0.035(3) 0.049(3) 0.012(2) 0.004(2) 0.019(2)
C50 0.043(3) 0.047(3) 0.071(4) 0.014(3) 0.020(3) 0.006(3)
N1 0.077(4) 0.059(3) 0.068(3) 0.019(3) 0.032(3) 0.020(3)
C11 0.023(2) 0.0157(19) 0.020(2) 0.0076(17) 0.0046(17) 0.0027(18)
Cl2 0.0254(6) 0.0288(6) 0.0417(6) 0.0133(5) 0.0051(5) 0.0010(5)

loop_
_atom_type_symbol
_atom_type_description
_atom_type_scat_dispersion_real
_atom_type_scat_dispersion_imag
_atom_type_scat_source
C C 0.0033 0.0016 'International Tables Vol C Tables 4.2.6.8 and 6.1.1.4'
H H 0.0000 0.0000 'International Tables Vol C Tables 4.2.6.8 and 6.1.1.4'
N N 0.0061 0.0033 'International Tables Vol C Tables 4.2.6.8 and 6.1.1.4'
P P 0.1023 0.0942 'International Tables Vol C Tables 4.2.6.8 and 6.1.1.4'
Cl Cl 0.1484 0.1585 'International Tables Vol C Tables 4.2.6.8 and 6.1.1.4'

loop_
_geom_angle_atom_site_label_1
_geom_angle_atom_site_label_2
_geom_angle_atom_site_label_3
_geom_angle
C12 P1 C24 112.31(18)
C12 P1 C18 105.63(18)
C24 P1 C18 110.85(18)
C12 P1 C11 112.65(19)
C24 P1 C11 110.91(19)
C18 P1 C11 104.05(18)
C31 P2 C43 104.63(18)
C31 P2 C30 105.49(18)
C43 P2 C30 113.2(2)
C31 P2 C37 108.80(19)
C43 P2 C37 111.11(18)
C30 P2 C37 113.01(19)
C5 C10 C9 116.5(3)
C5 C10 C1 116.3(3)
C9 C10 C1 127.2(3)
C19 C18 C23 119.2(4)
C19 C18 P1 118.0(3)
C23 C18 P1 122.8(3)
C6 C5 C4 117.8(3)
C6 C5 C10 121.1(4)
C4 C5 C10 121.2(3)
C44 C43 C48 119.8(4)
C44 C43 P2 122.5(3)
C48 C43 P2 117.5(3)
C9 C30 P2 121.4(3)
C9 C30 H30A 109(2)
P2 C30 H30A 102(2)
C9 C30 H30B 108(2)
P2 C30 H30B 102(2)
H30A C30 H30B 114(3)
C13 C12 C17 119.0(4)
C13 C12 P1 121.1(3)
C17 C12 P1 119.6(3)
C42 C37 C38 119.6(4)
C42 C37 P2 123.0(3)
C38 C37 P2 117.3(3)
C4 C3 C2 118.7(4)
C4 C3 H3 120.7
C2 C3 H3 120.7
C7 C6 C5 120.7(4)
C7 C6 H6 119.7
C5 C6 H6 119.7
C9 C8 C7 122.9(4)
C9 C8 H8 118.5
C7 C8 H8 118.5
C2 C1 C10 119.2(3)
C2 C1 C11 118.9(3)
C10 C1 C11 121.9(3)
C3 C4 C5 121.1(4)
C3 C4 H4 119.5
C5 C4 H4 119.5
C1 C2 C3 123.6(4)
C1 C2 H2 118.2
C3 C2 H2 118.2
C6 C7 C8 119.4(4)
C6 C7 H7 120.3
C8 C7 H7 120.3
C47 C48 C43 119.6(4)
C47 C48 H48 120.2
C43 C48 H48 120.2
C25 C24 C29 119.5(4)
C25 C24 P1 122.1(3)
C29 C24 P1 118.4(3)
C8 C9 C10 119.5(3)
C8 C9 C30 119.1(3)
C10 C9 C30 121.4(3)
C35 C36 C31 119.7(4)
C35 C36 H36 120.2
C31 C36 H36 120.2
C14 C13 C12 120.1(4)
C14 C13 H13 119.9
C12 C13 H13 119.9
C32 C31 C36 119.8(4)
C32 C31 P2 120.7(3)
C36 C31 P2 119.0(3)
C20 C19 C18 120.6(4)
C20 C19 H19 119.7
C18 C19 H19 119.7
C46 C45 C44 119.9(4)
C46 C45 H45 120.0
C44 C45 H45 120.0
C28 C29 C24 120.0(4)
C28 C29 H29 120.0
C24 C29 H29 120.0
C26 C25 C24 119.8(4)
C26 C25 H25 120.1
C24 C25 H25 120.1
C37 C38 C39 119.6(4)
C37 C38 H38 120.2
C39 C38 H38 120.2
C43 C44 C45 119.6(4)
C43 C44 H44 120.2
C45 C44 H44 120.2
C34 C35 C36 119.9(4)
C34 C35 H35 120.1
C36 C35 H35 120.1
C35 C34 C33 120.9(4)
C35 C34 H34 119.6
C33 C34 H34 119.6
C18 C23 C22 119.5(4)
C18 C23 H23 120.2
C22 C23 H23 120.2
C33 C32 C31 119.9(4)
C33 C32 H32 120.1
C31 C32 H32 120.1
C21 C22 C23 120.7(4)
C21 C22 H22 119.6
C23 C22 H22 119.6
C14 C15 C16 119.3(4)
C14 C15 H15 120.4
C16 C15 H15 120.4
C41 C42 C37 119.5(4)
C41 C42 H42 120.2
C37 C42 H42 120.2
C46 C47 C48 120.6(4)
C46 C47 H47 119.7
C48 C47 H47 119.7
C16 C17 C12 120.7(4)
C16 C17 H17 119.6
C12 C17 H17 119.6
C17 C16 C15 120.1(4)
C17 C16 H16 120.0
C15 C16 H16 120.0
C47 C46 C45 120.4(4)
C47 C46 H46 119.8
C45 C46 H46 119.8
C21 C20 C19 119.9(5)
C21 C20 H20 120.0
C19 C20 H20 120.0
C41 C40 C39 119.7(4)
C41 C40 H40 120.2
C39 C40 H40 120.2
C40 C41 C42 121.1(4)
C40 C41 H41 119.4
C42 C41 H41 119.4
N1 C49 C50 178.4(6)
C13 C14 C15 120.7(4)
C13 C14 H14 119.6
C15 C14 H14 119.6
C26 C27 C28 120.1(5)
C26 C27 H27 119.9
C28 C27 H27 119.9
C22 C21 C20 120.0(4)
C22 C21 H21 120.0
C20 C21 H21 120.0
C34 C33 C32 119.9(5)
C34 C33 H33 120.1
C32 C33 H33 120.1
C29 C28 C27 120.3(5)
C29 C28 H28 119.9
C27 C28 H28 119.9
C40 C39 C38 120.4(5)
C40 C39 H39 119.8
C38 C39 H39 119.8
C27 C26 C25 120.3(4)
C27 C26 H26 119.9
C25 C26 H26 119.9
C49 C50 H50A 109.5
C49 C50 H50B 109.5
H50A C50 H50B 109.5
C49 C50 H50C 109.5
H50A C50 H50C 109.5
H50B C50 H50C 109.5
C1 C11 P1 122.4(3)
C1 C11 H11A 108(2)
P1 C11 H11A 101(2)
C1 C11 H11B 112(2)
P1 C11 H11B 99(2)
H11A C11 H11B 113(3)

loop_
_geom_bond_atom_site_label_1
_geom_bond_atom_site_label_2
_geom_bond_distance
P1 C12 1.789(4)
P1 C24 1.789(4)
P1 C18 1.798(4)
P1 C11 1.805(4)
P2 C31 1.788(4)
P2 C43 1.792(4)
P2 C30 1.794(4)
P2 C37 1.798(4)
C10 C5 1.435(5)
C10 C9 1.448(5)
C10 C1 1.454(5)
C18 C19 1.386(6)
C18 C23 1.389(5)
C5 C6 1.407(5)
C5 C4 1.411(5)
C43 C44 1.377(5)
C43 C48 1.407(5)
C30 C9 1.520(5)
C30 H30A 0.87(4)
C30 H30B 0.97(4)
C12 C13 1.383(5)
C12 C17 1.393(5)
C37 C42 1.389(5)
C37 C38 1.390(5)
C3 C4 1.352(5)
C3 C2 1.407(5)
C3 H3 0.9500
C6 C7 1.357(5)
C6 H6 0.9500
C8 C9 1.364(5)
C8 C7 1.402(5)
C8 H8 0.9500
C1 C2 1.364(5)
C1 C11 1.518(5)
C4 H4 0.9500
C2 H2 0.9500
C7 H7 0.9500
C48 C47 1.370(5)
C48 H48 0.9500
C24 C25 1.393(5)
C24 C29 1.402(5)
C36 C35 1.390(5)
C36 C31 1.398(5)
C36 H36 0.9500
C13 C14 1.381(5)
C13 H13 0.9500
C31 C32 1.386(6)
C19 C20 1.385(6)
C19 H19 0.9500
C45 C46 1.382(6)
C45 C44 1.391(5)
C45 H45 0.9500
C29 C28 1.371(6)
C29 H29 0.9500
C25 C26 1.388(6)
C25 H25 0.9500
C38 C39 1.390(6)
C38 H38 0.9500
C44 H44 0.9500
C35 C34 1.370(6)
C35 H35 0.9500
C34 C33 1.381(6)
C34 H34 0.9500
C23 C22 1.396(6)
C23 H23 0.9500
C32 C33 1.385(6)
C32 H32 0.9500
C22 C21 1.366(6)
C22 H22 0.9500
C15 C14 1.382(6)
C15 C16 1.386(6)
C15 H15 0.9500
C42 C41 1.381(6)
C42 H42 0.9500
C47 C46 1.369(6)
C47 H47 0.9500
C17 C16 1.374(5)
C17 H17 0.9500
C16 H16 0.9500
C46 H46 0.9500
C20 C21 1.378(6)
C20 H20 0.9500
C40 C41 1.369(6)
C40 C39 1.373(6)
C40 H40 0.9500
C41 H41 0.9500
C49 N1 1.135(6)
C49 C50 1.440(7)
C14 H14 0.9500
C27 C26 1.376(6)
C27 C28 1.390(6)
C27 H27 0.9500
C21 H21 0.9500
C33 H33 0.9500
C28 H28 0.9500
C39 H39 0.9500
C26 H26 0.9500
C50 H50A 0.9800
C50 H50B 0.9800
C50 H50C 0.9800
C11 H11A 0.97(3)
C11 H11B 0.92(4)
